data_4060450
loop_
_publ_author_name
'Hu, Tao'
'Tang, Li-Ming'
'Li, Xiao-Fang'
'Li, Yue-Sheng'
'Hu, Ning-Hai'

_publ_section_title
;
Synthesis and Ethylene Polymerization Activity of a Novel, Highly Active 
Single-Component Binuclear Neutral Nickel(II) Catalyst
;
_journal_issue 11
_journal_name_full Organometallics
_journal_page_first 2628
_journal_page_last 2632
_journal_paper_doi 10.1021/om049223e
_journal_volume 24
_journal_year 2005
_chemical_formula_sum 'C86 H82 N2 Ni2 O2 P2'
_chemical_formula_weight 1354.90
_space_group_IT_number 2
_symmetry_cell_setting triclinic
_symmetry_space_group_name_Hall '-P 1'
_symmetry_space_group_name_H-M 'P -1'
_atom_sites_solution_hydrogens geom
_atom_sites_solution_primary direct
_atom_sites_solution_secondary difmap
_audit_creation_method SHELXL-97
_cell_angle_alpha 95.985(3)
_cell_angle_beta 101.920(3)
_cell_angle_gamma 104.487(3)
_cell_formula_units_Z 2
_cell_length_a 14.685(2)
_cell_length_b 14.691(2)
_cell_length_c 20.695(4)
_cell_measurement_reflns_used 5887
_cell_measurement_temperature 293(2)
_cell_measurement_theta_max 24.96
_cell_measurement_theta_min 2.30
_cell_volume 4171.6(12)
_computing_cell_refinement 'Bruker SMART'
_computing_data_collection 'Bruker SMART'
_computing_data_reduction 'Bruker SAINT'
_computing_molecular_graphics 'Bruker SHELXTL'
_computing_publication_material 'Bruker SHELXTL'
_computing_structure_refinement 'SHELXL-97 (Sheldrick, 1997)'
_computing_structure_solution 'SHELXS-97 (Sheldrick, 1990)'
_diffrn_ambient_temperature 293(2)
_diffrn_measured_fraction_theta_full 0.963
_diffrn_measured_fraction_theta_max 0.963
_diffrn_measurement_device_type 'CCD area detector'
_diffrn_measurement_method 'phi and omega scans'
_diffrn_radiation_monochromator graphite
_diffrn_radiation_source 'fine-focus sealed tube'
_diffrn_radiation_type MoK\a
_diffrn_radiation_wavelength 0.71073
_diffrn_reflns_av_R_equivalents 0.0186
_diffrn_reflns_av_sigmaI/netI 0.0456
_diffrn_reflns_limit_h_max 18
_diffrn_reflns_limit_h_min -17
_diffrn_reflns_limit_k_max 14
_diffrn_reflns_limit_k_min -18
_diffrn_reflns_limit_l_max 20
_diffrn_reflns_limit_l_min -25
_diffrn_reflns_number 23474
_diffrn_reflns_theta_full 26.09
_diffrn_reflns_theta_max 26.09
_diffrn_reflns_theta_min 1.63
_exptl_absorpt_coefficient_mu 0.532
_exptl_absorpt_correction_T_max 0.9536
_exptl_absorpt_correction_T_min 0.8397
_exptl_absorpt_correction_type multi-scan
_exptl_crystal_density_diffrn 1.079
_exptl_crystal_density_meas 0
_exptl_crystal_density_method 'not measured'
_exptl_crystal_F_000 1428
_exptl_crystal_size_max 0.34
_exptl_crystal_size_mid 0.21
_exptl_crystal_size_min 0.09
_refine_diff_density_max 1.347
_refine_diff_density_min -0.391
_refine_diff_density_rms 0.093
_refine_ls_extinction_method none
_refine_ls_goodness_of_fit_ref 1.019
_refine_ls_hydrogen_treatment mixed
_refine_ls_matrix_type full
_refine_ls_number_parameters 873
_refine_ls_number_reflns 15959
_refine_ls_number_restraints 0
_refine_ls_restrained_S_all 1.019
_refine_ls_R_factor_all 0.0926
_refine_ls_R_factor_gt 0.0647
_refine_ls_shift/su_max 0.002
_refine_ls_shift/su_mean 0.000
_refine_ls_structure_factor_coef Fsqd
_refine_ls_weighting_details 'calc w=1/[\s^2^(Fo^2^)+(0.1228P)^2^+0.3620P] where P=(Fo^2^+2Fc^2^)/3'
_refine_ls_weighting_scheme calc
_refine_ls_wR_factor_gt 0.1738
_refine_ls_wR_factor_ref 0.1967
_reflns_number_gt 11109
_reflns_number_total 15959
_reflns_threshold_expression >2sigma(I)
_cod_depositor_comments
;
The following automatic conversions were performed:
'_symmetry_cell_setting' value 'Triclinic' changed to 'triclinic'
according to '/home/saulius/struct/CIF-dictionaries/cif_core.dic'
dictionary named 'cif_core.dic' version 2.4.1 from 2010-06-29.

Automatic conversion script
Id: cif_fix_enum 1527 2010-12-29 10:47:43Z saulius 
;
_cod_database_code 4060450

loop_
_symmetry_equiv_pos_as_xyz
'x, y, z'
'-x, -y, -z'

loop_
_atom_site_label
_atom_site_type_symbol
_atom_site_fract_x
_atom_site_fract_y
_atom_site_fract_z
_atom_site_U_iso_or_equiv
_atom_site_adp_type
_atom_site_occupancy
_atom_site_symmetry_multiplicity
_atom_site_calc_flag
_atom_site_refinement_flags
_atom_site_disorder_assembly
_atom_site_disorder_group
Ni1 Ni 0.11812(3) 0.33744(3) 0.24388(2) 0.04260(14) Uani 1 1 d . . .
Ni2 Ni -0.26664(3) -0.08298(3) 0.31688(2) 0.04390(14) Uani 1 1 d . . .
P1 P 0.15819(6) 0.24488(6) 0.17160(4) 0.0444(2) Uani 1 1 d . . .
P2 P -0.25609(7) 0.03311(6) 0.39431(4) 0.0450(2) Uani 1 1 d . . .
O1 O -0.01208(16) 0.25941(16) 0.21337(12) 0.0488(6) Uani 1 1 d . . .
O2 O -0.22465(18) 0.01447(16) 0.26777(12) 0.0511(6) Uani 1 1 d . . .
N1 N 0.0822(2) 0.44236(19) 0.28613(15) 0.0487(7) Uani 1 1 d . . .
N2 N -0.2592(2) -0.18214(18) 0.25051(14) 0.0443(6) Uani 1 1 d . . .
C1 C 0.2494(2) 0.3780(2) 0.29302(17) 0.0471(8) Uani 1 1 d . . .
C2 C 0.2718(3) 0.3183(3) 0.33842(18) 0.0542(9) Uani 1 1 d . . .
H2 H 0.2240 0.2648 0.3413 0.054 Uiso 1 1 calc R . .
C3 C 0.3636(3) 0.3372(4) 0.3790(2) 0.0734(12) Uani 1 1 d . . .
H3 H 0.3763 0.2961 0.4087 0.073 Uiso 1 1 calc R . .
C4 C 0.4356(3) 0.4138(4) 0.3767(3) 0.0811(14) Uani 1 1 d . . .
H4 H 0.4972 0.4254 0.4045 0.081 Uiso 1 1 calc R . .
C5 C 0.4162(3) 0.4742(3) 0.3328(3) 0.0777(13) Uani 1 1 d . . .
H5 H 0.4652 0.5272 0.3307 0.078 Uiso 1 1 calc R . .
C6 C 0.3231(3) 0.4569(3) 0.2910(2) 0.0608(10) Uani 1 1 d . . .
H6 H 0.3109 0.4987 0.2617 0.061 Uiso 1 1 calc R . .
C7 C 0.1452(3) 0.5390(2) 0.3044(2) 0.0545(9) Uani 1 1 d . . .
C8 C 0.1919(3) 0.5750(3) 0.3718(2) 0.0668(11) Uani 1 1 d . . .
C9 C 0.2465(4) 0.6710(4) 0.3862(3) 0.0938(17) Uani 1 1 d . . .
H9 H 0.2777 0.6982 0.4304 0.094 Uiso 1 1 calc R . .
C10 C 0.2548(4) 0.7252(4) 0.3372(4) 0.108(2) Uani 1 1 d . . .
H10 H 0.2904 0.7890 0.3485 0.108 Uiso 1 1 calc R . .
C11 C 0.2118(4) 0.6872(4) 0.2717(4) 0.0928(17) Uani 1 1 d . . .
H11 H 0.2199 0.7251 0.2389 0.093 Uiso 1 1 calc R . .
C12 C 0.1559(3) 0.5926(3) 0.2531(3) 0.0692(12) Uani 1 1 d . . .
C13 C 0.1828(3) 0.5165(3) 0.4270(2) 0.0734(12) Uani 1 1 d . . .
H13 H 0.1537 0.4497 0.4058 0.073 Uiso 1 1 calc R . .
C14 C 0.1156(4) 0.5432(5) 0.4674(3) 0.1091(19) Uani 1 1 d . . .
H14A H 0.1421 0.6085 0.4888 0.109 Uiso 1 1 calc R . .
H14B H 0.1089 0.5029 0.5007 0.109 Uiso 1 1 calc R . .
H14C H 0.0532 0.5353 0.4382 0.109 Uiso 1 1 calc R . .
C15 C 0.2803(4) 0.5228(4) 0.4733(3) 0.1046(18) Uani 1 1 d . . .
H15A H 0.3208 0.5015 0.4477 0.105 Uiso 1 1 calc R . .
H15B H 0.2704 0.4832 0.5067 0.105 Uiso 1 1 calc R . .
H15C H 0.3111 0.5877 0.4946 0.105 Uiso 1 1 calc R . .
C16 C 0.1075(4) 0.5520(4) 0.1807(3) 0.0792(13) Uani 1 1 d . . .
H16 H 0.0836 0.4830 0.1791 0.079 Uiso 1 1 calc R . .
C17 C 0.1723(6) 0.5641(8) 0.1339(4) 0.186(3) Uani 1 1 d . . .
H17A H 0.1940 0.6304 0.1306 0.186 Uiso 1 1 calc R . .
H17B H 0.1374 0.5284 0.0905 0.186 Uiso 1 1 calc R . .
H17C H 0.2272 0.5415 0.1504 0.186 Uiso 1 1 calc R . .
C18 C 0.0234(6) 0.5823(8) 0.1525(4) 0.186(3) Uani 1 1 d . . .
H18A H -0.0206 0.5735 0.1812 0.186 Uiso 1 1 calc R . .
H18B H -0.0084 0.5451 0.1090 0.186 Uiso 1 1 calc R . .
H18C H 0.0434 0.6484 0.1485 0.186 Uiso 1 1 calc R . .
C19 C 0.2765(3) 0.2838(3) 0.15067(19) 0.0527(9) Uani 1 1 d . . .
C20 C 0.3598(3) 0.2823(3) 0.1953(2) 0.0627(10) Uani 1 1 d . . .
H20 H 0.3559 0.2628 0.2362 0.063 Uiso 1 1 calc R . .
C21 C 0.4491(3) 0.3093(4) 0.1801(3) 0.0807(14) Uani 1 1 d . . .
H21 H 0.5044 0.3051 0.2096 0.081 Uiso 1 1 calc R . .
C22 C 0.4555(4) 0.3423(4) 0.1211(3) 0.0948(17) Uani 1 1 d . . .
H22 H 0.5156 0.3632 0.1114 0.095 Uiso 1 1 calc R . .
C23 C 0.3738(4) 0.3445(4) 0.0768(3) 0.1036(18) Uani 1 1 d . . .
H23 H 0.3781 0.3657 0.0364 0.104 Uiso 1 1 calc R . .
C24 C 0.2845(3) 0.3154(3) 0.0914(2) 0.0758(12) Uani 1 1 d . . .
H24 H 0.2292 0.3171 0.0607 0.076 Uiso 1 1 calc R . .
C25 C 0.0735(2) 0.2245(3) 0.08899(18) 0.0487(8) Uani 1 1 d . . .
C26 C 0.0222(3) 0.2893(3) 0.0734(2) 0.0669(11) Uani 1 1 d . . .
H26 H 0.0280 0.3411 0.1055 0.067 Uiso 1 1 calc R . .
C27 C -0.0377(4) 0.2775(4) 0.0105(2) 0.0861(15) Uani 1 1 d . . .
H27 H -0.0711 0.3223 0.0004 0.086 Uiso 1 1 calc R . .
C28 C -0.0487(4) 0.2020(4) -0.0368(2) 0.0809(14) Uani 1 1 d . . .
H28 H -0.0894 0.1948 -0.0790 0.081 Uiso 1 1 calc R . .
C29 C 0.0008(3) 0.1367(3) -0.0217(2) 0.0734(12) Uani 1 1 d . . .
H29 H -0.0064 0.0846 -0.0539 0.073 Uiso 1 1 calc R . .
C30 C 0.0614(3) 0.1471(3) 0.0408(2) 0.0610(10) Uani 1 1 d . . .
H30 H 0.0943 0.1018 0.0505 0.061 Uiso 1 1 calc R . .
C31 C 0.1503(3) 0.1242(2) 0.19071(17) 0.0476(8) Uani 1 1 d . . .
C32 C 0.0765(3) 0.0836(3) 0.2194(2) 0.0564(9) Uani 1 1 d . . .
H32 H 0.0352 0.1184 0.2301 0.056 Uiso 1 1 calc R . .
C33 C 0.0638(3) -0.0088(3) 0.2325(2) 0.0652(11) Uani 1 1 d . . .
H33 H 0.0130 -0.0365 0.2509 0.065 Uiso 1 1 calc R . .
C34 C 0.1267(3) -0.0598(3) 0.2183(2) 0.0654(11) Uani 1 1 d . . .
H34 H 0.1191 -0.1213 0.2278 0.065 Uiso 1 1 calc R . .
C35 C 0.1997(4) -0.0195(3) 0.1902(2) 0.0737(12) Uani 1 1 d . . .
H35 H 0.2417 -0.0540 0.1806 0.074 Uiso 1 1 calc R . .
C36 C 0.2125(3) 0.0715(3) 0.1758(2) 0.0650(11) Uani 1 1 d . . .
H36 H 0.2623 0.0978 0.1562 0.065 Uiso 1 1 calc R . .
C37 C -0.0063(3) 0.4356(2) 0.29106(19) 0.0516(9) Uani 1 1 d . . .
H37 H -0.0175 0.4915 0.3087 0.052 Uiso 1 1 calc R . .
C38 C -0.0879(2) 0.3539(2) 0.27306(19) 0.0484(8) Uani 1 1 d . . .
C39 C -0.1728(3) 0.3613(3) 0.2933(2) 0.0601(10) Uani 1 1 d . . .
H39 H -0.1729 0.4180 0.3178 0.060 Uiso 1 1 calc R . .
C40 C -0.2542(3) 0.2859(3) 0.2770(2) 0.0616(10) Uani 1 1 d . . .
H40 H -0.3099 0.2914 0.2898 0.062 Uiso 1 1 calc R . .
C41 C -0.2534(3) 0.2015(3) 0.2412(2) 0.0543(9) Uani 1 1 d . . .
H41 H -0.3091 0.1505 0.2312 0.054 Uiso 1 1 calc R . .
C42 C -0.1732(2) 0.1892(2) 0.21949(17) 0.0438(8) Uani 1 1 d . . .
C43 C -0.0877(2) 0.2676(2) 0.23517(17) 0.0422(7) Uani 1 1 d . . .
C44 C -0.3268(3) -0.1675(2) 0.36859(19) 0.0515(9) Uani 1 1 d . . .
C45 C -0.2765(3) -0.2006(3) 0.4220(2) 0.0658(11) Uani 1 1 d . . .
H45 H -0.2092 -0.1792 0.4344 0.066 Uiso 1 1 calc R . .
C46 C -0.3243(4) -0.2638(3) 0.4564(3) 0.0846(14) Uani 1 1 d . . .
H46 H -0.2892 -0.2844 0.4919 0.085 Uiso 1 1 calc R . .
C47 C -0.4231(5) -0.2967(4) 0.4389(3) 0.0944(17) Uani 1 1 d . . .
H47 H -0.4552 -0.3409 0.4615 0.094 Uiso 1 1 calc R . .
C48 C -0.4737(4) -0.2645(4) 0.3886(3) 0.0916(16) Uani 1 1 d . . .
H48 H -0.5410 -0.2858 0.3772 0.092 Uiso 1 1 calc R . .
C49 C -0.4264(3) -0.1997(3) 0.3534(2) 0.0692(11) Uani 1 1 d . . .
H49 H -0.4626 -0.1779 0.3192 0.069 Uiso 1 1 calc R . .
C50 C -0.2825(3) -0.2815(2) 0.25952(19) 0.0497(8) Uani 1 1 d . . .
C51 C -0.2133(3) -0.3128(3) 0.3006(2) 0.0591(10) Uani 1 1 d . . .
C52 C -0.2392(4) -0.4065(3) 0.3122(3) 0.0820(14) Uani 1 1 d . . .
H52 H -0.1945 -0.4289 0.3401 0.082 Uiso 1 1 calc R . .
C53 C -0.3289(5) -0.4654(3) 0.2831(3) 0.1002(19) Uani 1 1 d . . .
H53 H -0.3450 -0.5275 0.2920 0.100 Uiso 1 1 calc R . .
C54 C -0.3974(4) -0.4347(3) 0.2403(3) 0.0842(15) Uani 1 1 d . . .
H54 H -0.4580 -0.4766 0.2199 0.084 Uiso 1 1 calc R . .
C55 C -0.3747(3) -0.3405(3) 0.2280(2) 0.0644(11) Uani 1 1 d . . .
C56 C -0.4505(3) -0.3065(3) 0.1820(3) 0.0767(13) Uani 1 1 d . . .
H56 H -0.4337 -0.2371 0.1942 0.077 Uiso 1 1 calc R . .
C57 C -0.4474(4) -0.3282(5) 0.1080(3) 0.1078(19) Uani 1 1 d . . .
H57A H -0.4549 -0.3950 0.0959 0.108 Uiso 1 1 calc R . .
H57B H -0.3864 -0.2922 0.1019 0.108 Uiso 1 1 calc R . .
H57C H -0.4991 -0.3108 0.0800 0.108 Uiso 1 1 calc R . .
C58 C -0.5524(3) -0.3459(4) 0.1888(3) 0.0948(16) Uani 1 1 d . . .
H58A H -0.5952 -0.3185 0.1606 0.095 Uiso 1 1 calc R . .
H58B H -0.5547 -0.3303 0.2346 0.095 Uiso 1 1 calc R . .
H58C H -0.5722 -0.4139 0.1757 0.095 Uiso 1 1 calc R . .
C59 C -0.1111(3) -0.2501(3) 0.3310(2) 0.0731(12) Uani 1 1 d . . .
H59 H -0.1140 -0.1841 0.3393 0.073 Uiso 1 1 calc R . .
C60 C -0.0626(4) -0.2741(4) 0.3976(3) 0.1079(19) Uani 1 1 d . . .
H60A H -0.0582 -0.3384 0.3908 0.108 Uiso 1 1 calc R . .
H60B H -0.1006 -0.2680 0.4296 0.108 Uiso 1 1 calc R . .
H60C H 0.0012 -0.2311 0.4142 0.108 Uiso 1 1 calc R . .
C61 C -0.0475(4) -0.2553(4) 0.2825(3) 0.1002(17) Uani 1 1 d . . .
H61A H -0.0485 -0.3204 0.2701 0.100 Uiso 1 1 calc R . .
H61B H 0.0177 -0.2180 0.3035 0.100 Uiso 1 1 calc R . .
H61C H -0.0715 -0.2307 0.2433 0.100 Uiso 1 1 calc R . .
C62 C -0.1377(3) 0.1190(3) 0.40596(18) 0.0492(8) Uani 1 1 d . . .
C63 C -0.0588(3) 0.0849(3) 0.4039(3) 0.0786(13) Uani 1 1 d . . .
H63 H -0.0672 0.0194 0.3980 0.079 Uiso 1 1 calc R . .
C64 C 0.0318(3) 0.1450(4) 0.4104(3) 0.0967(17) Uani 1 1 d . . .
H64 H 0.0838 0.1202 0.4087 0.097 Uiso 1 1 calc R . .
C65 C 0.0455(3) 0.2404(4) 0.4194(3) 0.0811(14) Uani 1 1 d . . .
H65 H 0.1068 0.2814 0.4237 0.081 Uiso 1 1 calc R . .
C66 C -0.0306(3) 0.2762(3) 0.4220(2) 0.0758(13) Uani 1 1 d . . .
H66 H -0.0210 0.3418 0.4287 0.076 Uiso 1 1 calc R . .
C67 C -0.1219(3) 0.2163(3) 0.4150(2) 0.0616(10) Uani 1 1 d . . .
H67 H -0.1735 0.2419 0.4163 0.062 Uiso 1 1 calc R . .
C68 C -0.2636(3) 0.0169(3) 0.48003(18) 0.0536(9) Uani 1 1 d . . .
C69 C -0.1831(4) 0.0395(3) 0.5322(2) 0.0733(12) Uani 1 1 d . . .
H69 H -0.1222 0.0651 0.5248 0.073 Uiso 1 1 calc R . .
C70 C -0.1919(5) 0.0245(4) 0.5961(2) 0.1024(18) Uani 1 1 d . . .
H70 H -0.1364 0.0402 0.6309 0.102 Uiso 1 1 calc R . .
C71 C -0.2791(5) -0.0123(4) 0.6088(3) 0.1011(18) Uani 1 1 d . . .
H71 H -0.2838 -0.0232 0.6516 0.101 Uiso 1 1 calc R . .
C72 C -0.3615(5) -0.0338(4) 0.5565(3) 0.0986(17) Uani 1 1 d . . .
H72 H -0.4224 -0.0572 0.5645 0.099 Uiso 1 1 calc R . .
C73 C -0.3532(3) -0.0202(3) 0.4924(2) 0.0729(12) Uani 1 1 d . . .
H73 H -0.4085 -0.0363 0.4575 0.073 Uiso 1 1 calc R . .
C74 C -0.3499(3) 0.0929(3) 0.37102(19) 0.0496(8) Uani 1 1 d . . .
C75 C -0.4156(3) 0.0613(3) 0.3101(2) 0.0593(10) Uani 1 1 d . . .
H75 H -0.4097 0.0117 0.2808 0.059 Uiso 1 1 calc R . .
C76 C -0.4916(3) 0.1027(4) 0.2914(3) 0.0771(13) Uani 1 1 d . . .
H76 H -0.5358 0.0809 0.2500 0.077 Uiso 1 1 calc R . .
C77 C -0.4999(4) 0.1751(4) 0.3344(3) 0.0836(14) Uani 1 1 d . . .
H77 H -0.5493 0.2036 0.3222 0.084 Uiso 1 1 calc R . .
C78 C -0.4353(4) 0.2065(3) 0.3959(3) 0.0786(13) Uani 1 1 d . . .
H78 H -0.4417 0.2559 0.4250 0.079 Uiso 1 1 calc R . .
C79 C -0.3615(3) 0.1654(3) 0.4149(2) 0.0630(10) Uani 1 1 d . . .
H79 H -0.3193 0.1861 0.4571 0.063 Uiso 1 1 calc R . .
C80 C -0.2324(3) -0.1657(2) 0.19617(18) 0.0494(8) Uani 1 1 d . . .
H80 H -0.2293 -0.2188 0.1689 0.049 Uiso 1 1 calc R . .
C81 C -0.2070(2) -0.0776(2) 0.17205(17) 0.0462(8) Uani 1 1 d . . .
C82 C -0.1840(3) -0.0789(3) 0.10898(19) 0.0596(10) Uani 1 1 d . . .
H82 H -0.1861 -0.1366 0.0846 0.060 Uiso 1 1 calc R . .
C83 C -0.1591(3) 0.0027(3) 0.0835(2) 0.0646(11) Uani 1 1 d . . .
H83 H -0.1444 0.0009 0.0418 0.065 Uiso 1 1 calc R . .
C84 C -0.1555(3) 0.0895(3) 0.12028(18) 0.0526(9) Uani 1 1 d . . .
H84 H -0.1383 0.1449 0.1022 0.053 Uiso 1 1 calc R . .
C85 C -0.1763(2) 0.0964(2) 0.18221(17) 0.0435(8) Uani 1 1 d . . .
C86 C -0.2039(2) 0.0108(2) 0.21002(17) 0.0428(7) Uani 1 1 d . . .
C87 C 0.5099(6) -0.0607(6) 0.1170(5) 0.118(4) Uiso 0.50 1 d PG . .
C88 C 0.4096(6) -0.0974(5) 0.0997(5) 0.131(5) Uiso 0.50 1 d PG . .
C89 C 0.3517(4) -0.0432(6) 0.0713(4) 0.098(3) Uiso 0.50 1 d PG . .
C90 C 0.3941(5) 0.0477(5) 0.0602(4) 0.087(3) Uiso 0.50 1 d PG . .
C91 C 0.4944(5) 0.0844(4) 0.0775(4) 0.110(4) Uiso 0.50 1 d PG . .
C92 C 0.5523(4) 0.0302(6) 0.1058(4) 0.092(3) Uiso 0.50 1 d PG . .
C93 C -0.2580(7) 0.5258(5) 0.0662(5) 0.131(5) Uiso 0.50 1 d PG . .
C94 C -0.2759(7) 0.4640(7) 0.0065(4) 0.115(4) Uiso 0.50 1 d PG . .
C95 C -0.2857(7) 0.3675(6) 0.0070(4) 0.124(4) Uiso 0.50 1 d PG . .
C96 C -0.2775(7) 0.3328(5) 0.0673(5) 0.125(4) Uiso 0.50 1 d PG . .
C97 C -0.2595(7) 0.3946(7) 0.1270(4) 0.118(4) Uiso 0.50 1 d PG . .
C98 C -0.2497(7) 0.4910(6) 0.1265(4) 0.119(4) Uiso 0.50 1 d PG . .

loop_
_atom_site_aniso_label
_atom_site_aniso_U_11
_atom_site_aniso_U_22
_atom_site_aniso_U_33
_atom_site_aniso_U_23
_atom_site_aniso_U_13
_atom_site_aniso_U_12
Ni1 0.0433(2) 0.0362(2) 0.0483(3) 0.00234(18) 0.01342(19) 0.01096(18)
Ni2 0.0523(3) 0.0337(2) 0.0471(3) 0.00507(18) 0.0160(2) 0.01199(19)
P1 0.0468(5) 0.0421(5) 0.0450(5) 0.0031(4) 0.0134(4) 0.0134(4)
P2 0.0508(5) 0.0382(5) 0.0464(5) 0.0031(4) 0.0128(4) 0.0138(4)
O1 0.0437(13) 0.0412(13) 0.0585(15) -0.0027(11) 0.0147(11) 0.0090(10)
O2 0.0720(16) 0.0341(12) 0.0511(14) 0.0059(10) 0.0236(12) 0.0149(11)
N1 0.0521(17) 0.0318(15) 0.0643(19) 0.0039(13) 0.0193(14) 0.0126(12)
N2 0.0504(16) 0.0295(14) 0.0511(17) 0.0011(12) 0.0129(13) 0.0093(12)
C1 0.0452(18) 0.047(2) 0.048(2) -0.0013(15) 0.0124(15) 0.0143(15)
C2 0.056(2) 0.063(2) 0.049(2) 0.0097(18) 0.0194(17) 0.0220(18)
C3 0.079(3) 0.094(4) 0.055(3) 0.012(2) 0.012(2) 0.043(3)
C4 0.054(3) 0.103(4) 0.074(3) -0.013(3) -0.003(2) 0.028(3)
C5 0.056(2) 0.063(3) 0.100(4) -0.013(3) 0.015(2) 0.003(2)
C6 0.054(2) 0.049(2) 0.076(3) 0.0018(19) 0.016(2) 0.0105(18)
C7 0.052(2) 0.0332(18) 0.079(3) 0.0016(17) 0.0234(19) 0.0112(16)
C8 0.058(2) 0.045(2) 0.091(3) -0.014(2) 0.022(2) 0.0088(18)
C9 0.082(3) 0.059(3) 0.119(5) -0.023(3) 0.020(3) 0.000(3)
C10 0.097(4) 0.039(3) 0.175(7) 0.006(4) 0.032(4) -0.001(3)
C11 0.088(4) 0.055(3) 0.140(5) 0.031(3) 0.040(4) 0.011(3)
C12 0.063(2) 0.046(2) 0.104(4) 0.017(2) 0.026(2) 0.0176(19)
C13 0.073(3) 0.068(3) 0.069(3) -0.017(2) 0.018(2) 0.011(2)
C14 0.110(4) 0.112(5) 0.109(5) 0.000(4) 0.047(4) 0.029(4)
C15 0.107(4) 0.115(5) 0.088(4) -0.009(3) 0.016(3) 0.043(4)
C16 0.081(3) 0.071(3) 0.097(4) 0.037(3) 0.032(3) 0.023(2)
C17 0.131(5) 0.299(9) 0.130(5) -0.012(5) 0.022(4) 0.089(5)
C18 0.131(5) 0.299(9) 0.130(5) -0.012(5) 0.022(4) 0.089(5)
C19 0.055(2) 0.045(2) 0.059(2) 0.0014(16) 0.0204(18) 0.0123(16)
C20 0.051(2) 0.073(3) 0.063(2) 0.003(2) 0.0142(19) 0.018(2)
C21 0.055(3) 0.087(3) 0.095(4) -0.004(3) 0.019(2) 0.017(2)
C22 0.069(3) 0.094(4) 0.126(5) 0.014(3) 0.052(3) 0.008(3)
C23 0.085(4) 0.134(5) 0.106(4) 0.048(4) 0.051(3) 0.021(3)
C24 0.064(3) 0.090(3) 0.078(3) 0.025(3) 0.027(2) 0.017(2)
C25 0.0483(19) 0.051(2) 0.047(2) 0.0068(16) 0.0147(16) 0.0124(16)
C26 0.086(3) 0.066(3) 0.052(2) 0.0063(19) 0.009(2) 0.034(2)
C27 0.107(4) 0.093(4) 0.068(3) 0.023(3) 0.010(3) 0.053(3)
C28 0.091(3) 0.090(4) 0.052(3) 0.010(2) -0.004(2) 0.025(3)
C29 0.089(3) 0.069(3) 0.052(2) -0.006(2) 0.016(2) 0.014(2)
C30 0.069(3) 0.056(2) 0.054(2) -0.0004(18) 0.0111(19) 0.018(2)
C31 0.055(2) 0.0406(19) 0.0447(19) 0.0007(15) 0.0075(16) 0.0144(16)
C32 0.054(2) 0.051(2) 0.068(2) 0.0144(18) 0.0140(19) 0.0192(18)
C33 0.063(2) 0.060(3) 0.071(3) 0.024(2) 0.012(2) 0.013(2)
C34 0.081(3) 0.045(2) 0.068(3) 0.0105(19) 0.008(2) 0.022(2)
C35 0.090(3) 0.061(3) 0.082(3) 0.008(2) 0.027(3) 0.039(2)
C36 0.074(3) 0.051(2) 0.080(3) 0.010(2) 0.031(2) 0.024(2)
C37 0.056(2) 0.0378(19) 0.066(2) 0.0045(16) 0.0214(18) 0.0193(16)
C38 0.0488(19) 0.0374(18) 0.062(2) 0.0085(16) 0.0150(17) 0.0157(15)
C39 0.063(2) 0.044(2) 0.085(3) 0.0086(19) 0.029(2) 0.0259(18)
C40 0.049(2) 0.053(2) 0.094(3) 0.015(2) 0.032(2) 0.0218(18)
C41 0.0449(19) 0.045(2) 0.076(3) 0.0167(18) 0.0171(18) 0.0120(16)
C42 0.0467(18) 0.0364(18) 0.051(2) 0.0110(15) 0.0129(15) 0.0142(14)
C43 0.0451(18) 0.0383(18) 0.0466(19) 0.0103(14) 0.0126(15) 0.0153(14)
C44 0.063(2) 0.0373(19) 0.055(2) 0.0037(16) 0.0222(18) 0.0106(16)
C45 0.081(3) 0.052(2) 0.074(3) 0.020(2) 0.030(2) 0.023(2)
C46 0.118(4) 0.065(3) 0.081(3) 0.029(3) 0.037(3) 0.026(3)
C47 0.124(5) 0.069(3) 0.078(4) 0.016(3) 0.042(3) -0.010(3)
C48 0.083(3) 0.089(4) 0.082(4) 0.003(3) 0.028(3) -0.015(3)
C49 0.069(3) 0.061(3) 0.070(3) 0.004(2) 0.022(2) 0.001(2)
C50 0.061(2) 0.0278(17) 0.060(2) -0.0001(15) 0.0216(18) 0.0094(16)
C51 0.073(3) 0.038(2) 0.072(3) 0.0064(18) 0.023(2) 0.0232(19)
C52 0.096(4) 0.045(2) 0.114(4) 0.020(2) 0.030(3) 0.030(3)
C53 0.118(4) 0.037(3) 0.160(6) 0.031(3) 0.053(4) 0.025(3)
C54 0.083(3) 0.037(2) 0.122(4) -0.003(2) 0.034(3) -0.004(2)
C55 0.069(3) 0.046(2) 0.077(3) 0.0044(19) 0.028(2) 0.0088(19)
C56 0.064(3) 0.059(3) 0.093(3) 0.004(2) 0.008(2) 0.003(2)
C57 0.091(4) 0.129(5) 0.088(4) 0.011(3) 0.017(3) 0.009(3)
C58 0.067(3) 0.095(4) 0.107(4) 0.008(3) 0.016(3) 0.004(3)
C59 0.076(3) 0.057(3) 0.088(3) 0.012(2) 0.010(2) 0.030(2)
C60 0.105(4) 0.113(5) 0.105(4) 0.022(4) 0.002(3) 0.046(4)
C61 0.076(3) 0.099(4) 0.129(5) 0.025(4) 0.030(3) 0.023(3)
C62 0.049(2) 0.048(2) 0.049(2) 0.0027(15) 0.0100(16) 0.0143(16)
C63 0.062(3) 0.051(3) 0.119(4) -0.003(2) 0.024(3) 0.015(2)
C64 0.052(3) 0.094(4) 0.141(5) -0.005(3) 0.022(3) 0.027(3)
C65 0.052(3) 0.091(4) 0.089(3) 0.011(3) 0.015(2) 0.002(2)
C66 0.069(3) 0.058(3) 0.091(3) 0.019(2) 0.010(2) 0.005(2)
C67 0.053(2) 0.048(2) 0.078(3) 0.0091(19) 0.008(2) 0.0103(18)
C68 0.068(2) 0.045(2) 0.047(2) 0.0027(16) 0.0150(18) 0.0163(18)
C69 0.079(3) 0.077(3) 0.059(3) 0.011(2) 0.010(2) 0.019(2)
C70 0.129(5) 0.114(5) 0.050(3) 0.010(3) 0.004(3) 0.024(4)
C71 0.141(5) 0.100(4) 0.059(3) 0.018(3) 0.033(4) 0.019(4)
C72 0.118(5) 0.099(4) 0.084(4) 0.017(3) 0.057(4) 0.013(3)
C73 0.079(3) 0.078(3) 0.062(3) 0.011(2) 0.026(2) 0.015(2)
C74 0.049(2) 0.047(2) 0.056(2) 0.0068(16) 0.0176(17) 0.0155(16)
C75 0.054(2) 0.065(3) 0.061(2) 0.0083(19) 0.0162(19) 0.0189(19)
C76 0.060(3) 0.098(4) 0.080(3) 0.026(3) 0.011(2) 0.036(3)
C77 0.076(3) 0.100(4) 0.102(4) 0.036(3) 0.034(3) 0.056(3)
C78 0.085(3) 0.073(3) 0.099(4) 0.014(3) 0.039(3) 0.046(3)
C79 0.064(2) 0.058(2) 0.069(3) 0.001(2) 0.017(2) 0.023(2)
C80 0.055(2) 0.0365(18) 0.056(2) -0.0026(15) 0.0183(17) 0.0120(16)
C81 0.0487(19) 0.0379(18) 0.049(2) 0.0010(15) 0.0133(16) 0.0086(15)
C82 0.073(3) 0.049(2) 0.055(2) -0.0024(17) 0.024(2) 0.0113(19)
C83 0.078(3) 0.062(3) 0.049(2) 0.0052(18) 0.024(2) 0.007(2)
C84 0.059(2) 0.046(2) 0.051(2) 0.0110(16) 0.0166(17) 0.0064(17)
C85 0.0378(17) 0.0381(18) 0.050(2) 0.0068(14) 0.0065(15) 0.0062(14)
C86 0.0405(17) 0.0426(19) 0.0437(19) 0.0050(14) 0.0094(14) 0.0103(14)

loop_
_atom_type_symbol
_atom_type_description
_atom_type_scat_dispersion_real
_atom_type_scat_dispersion_imag
_atom_type_scat_source
C C 0.0033 0.0016 'International Tables Vol C Tables 4.2.6.8 and 6.1.1.4'
H H 0.0000 0.0000 'International Tables Vol C Tables 4.2.6.8 and 6.1.1.4'
N N 0.0061 0.0033 'International Tables Vol C Tables 4.2.6.8 and 6.1.1.4'
O O 0.0106 0.0060 'International Tables Vol C Tables 4.2.6.8 and 6.1.1.4'
P P 0.1023 0.0942 'International Tables Vol C Tables 4.2.6.8 and 6.1.1.4'
Ni Ni 0.3393 1.1124 'International Tables Vol C Tables 4.2.6.8 and 6.1.1.4'

loop_
_geom_angle_atom_site_label_1
_geom_angle_atom_site_label_2
_geom_angle_atom_site_label_3
_geom_angle
_geom_angle_site_symmetry_1
_geom_angle_site_symmetry_3
_geom_angle_publ_flag
C1 Ni1 O1 158.61(13) . . ?
C1 Ni1 N1 95.13(14) . . ?
O1 Ni1 N1 93.80(11) . . ?
C1 Ni1 P1 88.89(11) . . ?
O1 Ni1 P1 88.42(7) . . ?
N1 Ni1 P1 162.45(9) . . ?
C44 Ni2 O2 168.70(14) . . ?
C44 Ni2 N2 95.24(13) . . ?
O2 Ni2 N2 92.95(11) . . ?
C44 Ni2 P2 87.77(11) . . ?
O2 Ni2 P2 84.97(8) . . ?
N2 Ni2 P2 173.12(9) . . ?
C31 P1 C19 104.65(17) . . ?
C31 P1 C25 103.75(16) . . ?
C19 P1 C25 101.79(17) . . ?
C31 P1 Ni1 114.56(12) . . ?
C19 P1 Ni1 120.03(12) . . ?
C25 P1 Ni1 110.19(12) . . ?
C74 P2 C62 108.67(16) . . ?
C74 P2 C68 101.22(17) . . ?
C62 P2 C68 103.54(17) . . ?
C74 P2 Ni2 111.95(13) . . ?
C62 P2 Ni2 107.35(12) . . ?
C68 P2 Ni2 123.21(12) . . ?
C43 O1 Ni1 128.0(2) . . ?
C86 O2 Ni2 131.3(2) . . ?
C37 N1 C7 113.3(3) . . ?
C37 N1 Ni1 122.3(2) . . ?
C7 N1 Ni1 123.5(2) . . ?
C80 N2 C50 115.3(3) . . ?
C80 N2 Ni2 123.3(2) . . ?
C50 N2 Ni2 121.4(2) . . ?
C6 C1 C2 117.2(3) . . ?
C6 C1 Ni1 129.9(3) . . ?
C2 C1 Ni1 112.9(3) . . ?
C3 C2 C1 121.0(4) . . ?
C4 C3 C2 121.8(4) . . ?
C3 C4 C5 118.8(4) . . ?
C4 C5 C6 120.7(4) . . ?
C1 C6 C5 120.5(4) . . ?
C12 C7 C8 122.9(4) . . ?
C12 C7 N1 117.7(4) . . ?
C8 C7 N1 119.5(3) . . ?
C9 C8 C7 116.2(5) . . ?
C9 C8 C13 120.7(4) . . ?
C7 C8 C13 123.0(4) . . ?
C10 C9 C8 121.6(6) . . ?
C9 C10 C11 120.9(5) . . ?
C12 C11 C10 121.2(5) . . ?
C11 C12 C7 117.1(5) . . ?
C11 C12 C16 120.7(5) . . ?
C7 C12 C16 122.2(4) . . ?
C8 C13 C14 111.4(4) . . ?
C8 C13 C15 113.0(4) . . ?
C14 C13 C15 110.0(4) . . ?
C18 C16 C17 107.8(6) . . ?
C18 C16 C12 115.7(5) . . ?
C17 C16 C12 115.5(5) . . ?
C24 C19 C20 118.4(4) . . ?
C24 C19 P1 121.7(3) . . ?
C20 C19 P1 119.9(3) . . ?
C21 C20 C19 121.0(4) . . ?
C22 C21 C20 119.5(5) . . ?
C23 C22 C21 120.0(5) . . ?
C22 C23 C24 120.4(5) . . ?
C19 C24 C23 120.8(5) . . ?
C30 C25 C26 118.4(4) . . ?
C30 C25 P1 121.9(3) . . ?
C26 C25 P1 119.6(3) . . ?
C27 C26 C25 120.2(4) . . ?
C28 C27 C26 121.3(4) . . ?
C27 C28 C29 119.1(4) . . ?
C28 C29 C30 120.8(4) . . ?
C25 C30 C29 120.3(4) . . ?
C36 C31 C32 119.1(3) . . ?
C36 C31 P1 123.6(3) . . ?
C32 C31 P1 117.2(3) . . ?
C33 C32 C31 120.2(4) . . ?
C32 C33 C34 120.0(4) . . ?
C35 C34 C33 119.7(4) . . ?
C34 C35 C36 121.1(4) . . ?
C35 C36 C31 119.8(4) . . ?
N1 C37 C38 128.5(3) . . ?
C37 C38 C39 117.4(3) . . ?
C37 C38 C43 122.7(3) . . ?
C39 C38 C43 119.9(3) . . ?
C40 C39 C38 120.5(4) . . ?
C39 C40 C41 119.6(3) . . ?
C42 C41 C40 123.0(3) . . ?
C41 C42 C43 118.3(3) . . ?
C41 C42 C85 120.5(3) . . ?
C43 C42 C85 121.3(3) . . ?
O1 C43 C38 121.6(3) . . ?
O1 C43 C42 119.7(3) . . ?
C38 C43 C42 118.7(3) . . ?
C49 C44 C45 116.8(4) . . ?
C49 C44 Ni2 119.0(3) . . ?
C45 C44 Ni2 124.3(3) . . ?
C46 C45 C44 121.5(4) . . ?
C47 C46 C45 120.4(5) . . ?
C46 C47 C48 119.4(5) . . ?
C47 C48 C49 120.9(5) . . ?
C44 C49 C48 121.0(5) . . ?
C55 C50 C51 122.8(3) . . ?
C55 C50 N2 118.3(3) . . ?
C51 C50 N2 118.9(3) . . ?
C50 C51 C52 118.0(4) . . ?
C50 C51 C59 122.5(3) . . ?
C52 C51 C59 119.5(4) . . ?
C53 C52 C51 120.8(5) . . ?
C52 C53 C54 121.2(4) . . ?
C53 C54 C55 119.8(4) . . ?
C50 C55 C54 117.4(4) . . ?
C50 C55 C56 122.9(3) . . ?
C54 C55 C56 119.7(4) . . ?
C58 C56 C57 109.5(4) . . ?
C58 C56 C55 114.2(4) . . ?
C57 C56 C55 111.4(4) . . ?
C61 C59 C60 108.6(4) . . ?
C61 C59 C51 110.5(4) . . ?
C60 C59 C51 114.2(4) . . ?
C67 C62 C63 117.2(4) . . ?
C67 C62 P2 124.4(3) . . ?
C63 C62 P2 118.4(3) . . ?
C64 C63 C62 121.7(4) . . ?
C63 C64 C65 120.0(4) . . ?
C66 C65 C64 119.7(4) . . ?
C65 C66 C67 120.7(4) . . ?
C66 C67 C62 120.7(4) . . ?
C69 C68 C73 118.6(4) . . ?
C69 C68 P2 122.3(3) . . ?
C73 C68 P2 119.1(3) . . ?
C68 C69 C70 120.4(5) . . ?
C71 C70 C69 121.5(5) . . ?
C70 C71 C72 118.6(5) . . ?
C71 C72 C73 120.1(5) . . ?
C68 C73 C72 120.7(5) . . ?
C75 C74 C79 118.7(4) . . ?
C75 C74 P2 119.1(3) . . ?
C79 C74 P2 122.1(3) . . ?
C74 C75 C76 120.9(4) . . ?
C77 C76 C75 119.3(5) . . ?
C76 C77 C78 120.3(4) . . ?
C79 C78 C77 120.7(5) . . ?
C78 C79 C74 120.1(4) . . ?
N2 C80 C81 129.2(3) . . ?
C82 C81 C80 118.3(3) . . ?
C82 C81 C86 119.9(3) . . ?
C80 C81 C86 121.8(3) . . ?
C83 C82 C81 121.0(4) . . ?
C82 C83 C84 119.6(4) . . ?
C85 C84 C83 122.7(3) . . ?
C84 C85 C86 118.8(3) . . ?
C84 C85 C42 121.4(3) . . ?
C86 C85 C42 119.8(3) . . ?
O2 C86 C85 120.5(3) . . ?
O2 C86 C81 121.5(3) . . ?
C85 C86 C81 118.1(3) . . ?
C88 C87 C92 120.0 . . ?
C87 C88 C89 120.0 . . ?
C88 C89 C90 120.0 . . ?
C91 C90 C89 120.0 . . ?
C90 C91 C92 120.0 . . ?
C91 C92 C87 120.0 . . ?
C94 C93 C98 120.0 . . ?
C93 C94 C95 120.0 . . ?
C94 C95 C96 120.0 . . ?
C97 C96 C95 120.0 . . ?
C96 C97 C98 120.0 . . ?
C97 C98 C93 120.0 . . ?

loop_
_geom_bond_atom_site_label_1
_geom_bond_atom_site_label_2
_geom_bond_distance
_geom_bond_site_symmetry_2
_geom_bond_publ_flag
Ni1 C1 1.896(3) . ?
Ni1 O1 1.903(2) . ?
Ni1 N1 1.932(3) . ?
Ni1 P1 2.1846(10) . ?
Ni2 C44 1.894(3) . ?
Ni2 O2 1.893(2) . ?
Ni2 N2 1.935(3) . ?
Ni2 P2 2.1669(10) . ?
P1 C31 1.837(4) . ?
P1 C19 1.843(4) . ?
P1 C25 1.841(4) . ?
P2 C74 1.823(4) . ?
P2 C62 1.827(4) . ?
P2 C68 1.836(4) . ?
O1 C43 1.309(4) . ?
O2 C86 1.292(4) . ?
N1 C37 1.305(4) . ?
N1 C7 1.449(4) . ?
N2 C80 1.292(4) . ?
N2 C50 1.455(4) . ?
C1 C6 1.384(5) . ?
C1 C2 1.397(5) . ?
C2 C3 1.376(6) . ?
C3 C4 1.350(7) . ?
C4 C5 1.373(7) . ?
C5 C6 1.404(6) . ?
C7 C12 1.398(6) . ?
C7 C8 1.401(6) . ?
C8 C9 1.403(6) . ?
C8 C13 1.507(7) . ?
C9 C10 1.360(9) . ?
C10 C11 1.364(9) . ?
C11 C12 1.392(6) . ?
C12 C16 1.506(7) . ?
C13 C14 1.515(7) . ?
C13 C15 1.525(7) . ?
C16 C18 1.449(9) . ?
C16 C17 1.485(9) . ?
C19 C24 1.373(6) . ?
C19 C20 1.379(5) . ?
C20 C21 1.382(6) . ?
C21 C22 1.372(7) . ?
C22 C23 1.361(8) . ?
C23 C24 1.379(6) . ?
C25 C30 1.382(5) . ?
C25 C26 1.378(5) . ?
C26 C27 1.379(6) . ?
C27 C28 1.355(7) . ?
C28 C29 1.366(7) . ?
C29 C30 1.380(6) . ?
C31 C36 1.396(5) . ?
C31 C32 1.378(5) . ?
C32 C33 1.386(5) . ?
C33 C34 1.384(6) . ?
C34 C35 1.359(6) . ?
C35 C36 1.375(6) . ?
C37 C38 1.420(5) . ?
C38 C39 1.419(5) . ?
C38 C43 1.420(5) . ?
C39 C40 1.366(5) . ?
C40 C41 1.379(5) . ?
C41 C42 1.390(5) . ?
C42 C43 1.428(4) . ?
C42 C85 1.480(5) . ?
C44 C49 1.377(5) . ?
C44 C45 1.398(6) . ?
C45 C46 1.371(6) . ?
C46 C47 1.365(7) . ?
C47 C48 1.349(8) . ?
C48 C49 1.392(6) . ?
C50 C55 1.393(5) . ?
C50 C51 1.386(5) . ?
C51 C52 1.393(5) . ?
C51 C59 1.515(6) . ?
C52 C53 1.356(7) . ?
C53 C54 1.394(8) . ?
C54 C55 1.404(6) . ?
C55 C56 1.528(6) . ?
C56 C58 1.504(6) . ?
C56 C57 1.543(7) . ?
C59 C61 1.513(7) . ?
C59 C60 1.534(7) . ?
C62 C67 1.375(5) . ?
C62 C63 1.380(5) . ?
C63 C64 1.372(6) . ?
C64 C65 1.352(7) . ?
C65 C66 1.357(7) . ?
C66 C67 1.377(6) . ?
C68 C69 1.368(6) . ?
C68 C73 1.380(6) . ?
C69 C70 1.390(7) . ?
C70 C71 1.350(8) . ?
C71 C72 1.390(8) . ?
C72 C73 1.386(7) . ?
C74 C75 1.373(5) . ?
C74 C79 1.393(5) . ?
C75 C76 1.407(6) . ?
C76 C77 1.360(7) . ?
C77 C78 1.375(7) . ?
C78 C79 1.376(6) . ?
C80 C81 1.425(5) . ?
C81 C82 1.413(5) . ?
C81 C86 1.432(5) . ?
C82 C83 1.357(5) . ?
C83 C84 1.399(5) . ?
C84 C85 1.377(5) . ?
C85 C86 1.438(4) . ?
C87 C88 1.3900 . ?
C87 C92 1.3900 . ?
C88 C89 1.3900 . ?
C89 C90 1.3900 . ?
C90 C91 1.3900 . ?
C91 C92 1.3900 . ?
C93 C94 1.3900 . ?
C93 C98 1.3900 . ?
C94 C95 1.3900 . ?
C95 C96 1.3900 . ?
C96 C97 1.3900 . ?
C97 C98 1.3900 . ?
